data_7015562
loop_
_publ_author_name
'Singh, Nem'
'Elias, Anil J.'

_publ_section_title
;
 Palladacycles of novel bisoxazoline chelating ligands based on the
 dimeric cyclobutadiene linked cobalt sandwich compound
 [(\h5-Cp)Co(\h4-C4Ph3)]2.
;
_journal_issue 18
_journal_name_full 'Dalton transactions (Cambridge, England : 2003)'
_journal_page_first 4882
_journal_page_last 4891
_journal_paper_doi 10.1039/c0dt01737j
_journal_volume 40
_journal_year 2011
_chemical_absolute_configuration syn
_chemical_formula_moiety 'C68 H60 Co2 N2 O4 Pd'
_chemical_formula_sum 'C68 H60 Co2 N2 O4 Pd'
_chemical_formula_weight 1193.44
_chemical_name_systematic
;
?
;
_space_group_IT_number 4
_symmetry_cell_setting monoclinic
_symmetry_space_group_name_Hall 'P 2yb'
_symmetry_space_group_name_H-M 'P 1 21 1'
_atom_sites_solution_hydrogens geom
_atom_sites_solution_primary direct
_atom_sites_solution_secondary difmap
_audit_creation_method SHELXL-97
_cell_angle_alpha 90.00
_cell_angle_beta 109.2720(10)
_cell_angle_gamma 90.00
_cell_formula_units_Z 2
_cell_length_a 14.1031(8)
_cell_length_b 12.7228(7)
_cell_length_c 16.6008(10)
_cell_measurement_reflns_used 4829
_cell_measurement_temperature 100(2)
_cell_measurement_theta_max 25.80
_cell_measurement_theta_min 1.86
_cell_volume 2811.8(3)
_computing_cell_refinement 'Bruker SMART'
_computing_data_collection 'Bruker SMART'
_computing_data_reduction 'Bruker SAINT'
_computing_molecular_graphics 'Bruker SHELXTL'
_computing_publication_material 'Bruker SHELXTL'
_computing_structure_refinement 'SHELXL-97 (Sheldrick, 1997)'
_computing_structure_solution 'SHELXS-97 (Sheldrick, 1990)'
_diffrn_ambient_temperature 100(2)
_diffrn_measured_fraction_theta_full 1.000
_diffrn_measured_fraction_theta_max 1.000
_diffrn_measurement_device_type 'CCD area detector'
_diffrn_measurement_method 'phi and omega scans'
_diffrn_radiation_monochromator graphite
_diffrn_radiation_source 'fine-focus sealed tube'
_diffrn_radiation_type MoK\a
_diffrn_radiation_wavelength 0.71073
_diffrn_reflns_av_R_equivalents 0.0386
_diffrn_reflns_av_sigmaI/netI 0.0514
_diffrn_reflns_limit_h_max 17
_diffrn_reflns_limit_h_min -17
_diffrn_reflns_limit_k_max 15
_diffrn_reflns_limit_k_min -15
_diffrn_reflns_limit_l_max 20
_diffrn_reflns_limit_l_min -20
_diffrn_reflns_number 28326
_diffrn_reflns_theta_full 25.50
_diffrn_reflns_theta_max 25.50
_diffrn_reflns_theta_min 1.30
_exptl_absorpt_coefficient_mu 0.951
_exptl_absorpt_correction_T_max 0.895
_exptl_absorpt_correction_T_min 0.864
_exptl_absorpt_correction_type multi-scan
_exptl_absorpt_process_details '(SADABS; Bruker, 2000)'
_exptl_crystal_colour red
_exptl_crystal_density_diffrn 1.410
_exptl_crystal_density_method 'not measured'
_exptl_crystal_description block
_exptl_crystal_F_000 1228
_exptl_crystal_size_max 0.252
_exptl_crystal_size_mid 0.128
_exptl_crystal_size_min 0.114
_refine_diff_density_max 0.798
_refine_diff_density_min -0.521
_refine_diff_density_rms 0.077
_refine_ls_abs_structure_details 'Flack H D (1983), Acta Cryst. A39, 876-881'
_refine_ls_abs_structure_Flack 0.024(12)
_refine_ls_extinction_method none
_refine_ls_goodness_of_fit_ref 1.072
_refine_ls_hydrogen_treatment constr
_refine_ls_matrix_type full
_refine_ls_number_parameters 699
_refine_ls_number_reflns 10456
_refine_ls_number_restraints 1
_refine_ls_restrained_S_all 1.072
_refine_ls_R_factor_all 0.0405
_refine_ls_R_factor_gt 0.0382
_refine_ls_shift/su_max 0.001
_refine_ls_shift/su_mean 0.000
_refine_ls_structure_factor_coef Fsqd
_refine_ls_weighting_details 'calc w=1/[\s^2^(Fo^2^)+(0.0418P)^2^+0.0000P] where P=(Fo^2^+2Fc^2^)/3'
_refine_ls_weighting_scheme calc
_refine_ls_wR_factor_gt 0.0823
_refine_ls_wR_factor_ref 0.0833
_reflns_number_gt 9987
_reflns_number_total 10456
_reflns_threshold_expression >2sigma(I)
_cod_data_source_file c0dt01737j.txt
_cod_data_source_block 4
_cod_depositor_comments
;
The following automatic conversions were performed:
'_symmetry_cell_setting' value 'Monoclinic' changed to 'monoclinic'
according to '/home/saulius/struct/CIF-dictionaries/cif_core.dic'
dictionary named 'cif_core.dic' version 2.4.1 from 2010-06-29.

Automatic conversion script
Id: cif_fix_enum 1555 2011-01-17 13:19:09Z saulius 
;
_cod_original_sg_symbol_Hall P2yb
_cod_original_sg_symbol_H-M P21
_cod_database_code 7015562

loop_
_symmetry_equiv_pos_as_xyz
'x, y, z'
'-x, y+1/2, -z'

loop_
_atom_site_label
_atom_site_type_symbol
_atom_site_fract_x
_atom_site_fract_y
_atom_site_fract_z
_atom_site_U_iso_or_equiv
_atom_site_adp_type
_atom_site_occupancy
_atom_site_symmetry_multiplicity
_atom_site_calc_flag
_atom_site_refinement_flags
_atom_site_disorder_assembly
_atom_site_disorder_group
Pd1 Pd 0.590592(18) 0.920245(19) 0.251598(16) 0.01815(7) Uani 1 1 d . . .
Co1 Co 0.69884(3) 0.83490(4) 0.08511(3) 0.01913(12) Uani 1 1 d . . .
Co2 Co 0.93217(4) 0.96841(5) 0.32893(3) 0.02668(13) Uani 1 1 d . . .
O2 O 0.7476(2) 1.2065(2) 0.28560(18) 0.0326(7) Uani 1 1 d . . .
O1 O 0.5136(2) 0.6322(2) 0.13681(18) 0.0322(7) Uani 1 1 d . . .
O3 O 0.56797(19) 0.9398(2) 0.36944(16) 0.0258(7) Uani 1 1 d . . .
O4 O 0.6639(2) 0.8038(2) 0.42961(19) 0.0380(7) Uani 1 1 d . . .
N2 N 0.6441(2) 1.0683(2) 0.25997(19) 0.0214(7) Uani 1 1 d . . .
N1 N 0.5423(2) 0.7675(2) 0.2273(2) 0.0237(7) Uani 1 1 d . . .
C1 C 0.5606(3) 0.8050(3) 0.0960(2) 0.0218(8) Uani 1 1 d . . .
C2 C 0.5932(2) 0.9059(3) 0.1338(2) 0.0198(8) Uani 1 1 d . . .
C3 C 0.6071(3) 0.9680(3) 0.0680(2) 0.0245(8) Uani 1 1 d . . .
H3 H 0.6305 1.0410 0.0740 0.029 Uiso 1 1 calc R . .
C4 C 0.5815(2) 0.9073(3) -0.0083(2) 0.0257(9) Uani 1 1 d . . .
H4 H 0.5837 0.9323 -0.0635 0.031 Uiso 1 1 calc R . .
C5 C 0.5525(3) 0.8052(3) 0.0084(2) 0.0248(9) Uani 1 1 d . . .
H5 H 0.5290 0.7477 -0.0326 0.030 Uiso 1 1 calc R . .
C6 C 0.8464(3) 0.8343(3) 0.1529(2) 0.0218(8) Uani 1 1 d . . .
C7 C 0.8286(3) 0.8311(3) 0.0612(2) 0.0218(8) Uani 1 1 d . . .
C8 C 0.7836(3) 0.7272(3) 0.0556(2) 0.0205(8) Uani 1 1 d . . .
C9 C 0.8009(3) 0.7294(3) 0.1475(2) 0.0221(8) Uani 1 1 d . . .
C10 C 0.5382(3) 0.7320(3) 0.1536(2) 0.0219(8) Uani 1 1 d . . .
C11 C 0.5096(4) 0.5880(3) 0.2173(3) 0.0382(11) Uani 1 1 d . . .
H11A H 0.5675 0.5437 0.2438 0.046 Uiso 1 1 calc R . .
H11B H 0.4490 0.5467 0.2078 0.046 Uiso 1 1 calc R . .
C12 C 0.5097(3) 0.6843(3) 0.2736(3) 0.0308(10) Uani 1 1 d . . .
H12 H 0.5597 0.6748 0.3303 0.037 Uiso 1 1 calc R . .
C13 C 0.4067(3) 0.7118(4) 0.2820(3) 0.0402(11) Uani 1 1 d . . .
H13 H 0.4131 0.7815 0.3084 0.048 Uiso 1 1 calc R . .
C14 C 0.3233(3) 0.7187(4) 0.1959(3) 0.0469(12) Uani 1 1 d . . .
H14A H 0.3147 0.6514 0.1683 0.070 Uiso 1 1 calc R . .
H14B H 0.3409 0.7699 0.1608 0.070 Uiso 1 1 calc R . .
H14C H 0.2617 0.7391 0.2044 0.070 Uiso 1 1 calc R . .
C15 C 0.3821(5) 0.6352(5) 0.3422(4) 0.0718(18) Uani 1 1 d . . .
H15A H 0.3193 0.6543 0.3488 0.108 Uiso 1 1 calc R . .
H15B H 0.4342 0.6372 0.3967 0.108 Uiso 1 1 calc R . .
H15C H 0.3772 0.5654 0.3191 0.108 Uiso 1 1 calc R . .
C16 C 0.8195(3) 1.0495(3) 0.3563(2) 0.0260(9) Uani 1 1 d . . .
C17 C 0.9151(3) 1.0969(4) 0.3973(3) 0.0368(11) Uani 1 1 d . . .
H17 H 0.9342 1.1694 0.3897 0.044 Uiso 1 1 calc R . .
C18 C 0.9750(3) 1.0226(4) 0.4527(3) 0.0394(12) Uani 1 1 d . . .
H18 H 1.0445 1.0339 0.4896 0.047 Uiso 1 1 calc R . .
C19 C 0.9207(3) 0.9283(5) 0.4468(2) 0.0374(10) Uani 1 1 d . . .
H19 H 0.9455 0.8635 0.4787 0.045 Uiso 1 1 calc R . .
C20 C 0.8239(3) 0.9443(3) 0.3870(2) 0.0305(11) Uani 1 1 d . . .
H20 H 0.7695 0.8925 0.3699 0.037 Uiso 1 1 calc R . .
C21 C 0.9190(3) 0.8953(3) 0.2187(2) 0.0240(9) Uani 1 1 d . . .
C22 C 0.9598(3) 1.0027(3) 0.2225(2) 0.0255(9) Uani 1 1 d . . .
C23 C 1.0504(3) 0.9691(4) 0.2908(2) 0.0271(9) Uani 1 1 d . . .
C24 C 1.0116(3) 0.8634(4) 0.2880(2) 0.0271(10) Uani 1 1 d . . .
C25 C 0.7337(3) 1.1038(3) 0.2980(2) 0.0258(9) Uani 1 1 d . . .
C26 C 0.6562(3) 1.2435(3) 0.2212(3) 0.0335(10) Uani 1 1 d . . .
H26A H 0.6650 1.2487 0.1657 0.040 Uiso 1 1 calc R . .
H26B H 0.6362 1.3115 0.2365 0.040 Uiso 1 1 calc R . .
C27 C 0.5789(3) 1.1586(3) 0.2211(3) 0.0260(9) Uani 1 1 d . . .
H27 H 0.5384 1.1416 0.1622 0.031 Uiso 1 1 calc R . .
C28 C 0.5092(3) 1.1867(3) 0.2727(3) 0.0266(9) Uani 1 1 d . . .
H28 H 0.4687 1.1243 0.2733 0.032 Uiso 1 1 calc R . .
C29 C 0.4374(3) 1.2735(4) 0.2278(3) 0.0385(11) Uani 1 1 d . . .
H29A H 0.3884 1.2839 0.2558 0.058 Uiso 1 1 calc R . .
H29B H 0.4040 1.2539 0.1694 0.058 Uiso 1 1 calc R . .
H29C H 0.4742 1.3374 0.2298 0.058 Uiso 1 1 calc R . .
C30 C 0.5677(3) 1.2138(4) 0.3652(3) 0.0348(10) Uani 1 1 d . . .
H30A H 0.6105 1.2730 0.3669 0.052 Uiso 1 1 calc R . .
H30B H 0.6079 1.1546 0.3922 0.052 Uiso 1 1 calc R . .
H30C H 0.5216 1.2308 0.3947 0.052 Uiso 1 1 calc R . .
C31 C 0.7940(3) 0.6508(3) 0.2110(2) 0.0252(9) Uani 1 1 d . . .
C32 C 0.7774(3) 0.6805(4) 0.2853(2) 0.0303(10) Uani 1 1 d . . .
H32 H 0.7663 0.7510 0.2941 0.036 Uiso 1 1 calc R . .
C33 C 0.7771(3) 0.6077(4) 0.3464(3) 0.0392(11) Uani 1 1 d . . .
H33 H 0.7657 0.6289 0.3960 0.047 Uiso 1 1 calc R . .
C34 C 0.7938(3) 0.5025(4) 0.3337(3) 0.0412(12) Uani 1 1 d . . .
H34 H 0.7931 0.4528 0.3746 0.049 Uiso 1 1 calc R . .
C35 C 0.8112(3) 0.4720(3) 0.2605(3) 0.0374(10) Uani 1 1 d . . .
H35 H 0.8233 0.4017 0.2522 0.045 Uiso 1 1 calc R . .
C36 C 0.8109(3) 0.5449(3) 0.1998(3) 0.0304(9) Uani 1 1 d . . .
H36 H 0.8222 0.5232 0.1503 0.037 Uiso 1 1 calc R . .
C37 C 0.7502(3) 0.6487(3) -0.0121(2) 0.0214(8) Uani 1 1 d . . .
C38 C 0.6809(3) 0.5697(3) -0.0118(3) 0.0263(9) Uani 1 1 d . . .
H38 H 0.6547 0.5664 0.0328 0.032 Uiso 1 1 calc R . .
C39 C 0.6511(3) 0.4968(3) -0.0767(3) 0.0297(9) Uani 1 1 d . . .
H39 H 0.6067 0.4435 -0.0749 0.036 Uiso 1 1 calc R . .
C40 C 0.6869(3) 0.5028(3) -0.1443(3) 0.0324(10) Uani 1 1 d . . .
H40 H 0.6653 0.4546 -0.1887 0.039 Uiso 1 1 calc R . .
C41 C 0.7550(3) 0.5804(3) -0.1464(3) 0.0341(10) Uani 1 1 d . . .
H41 H 0.7790 0.5842 -0.1922 0.041 Uiso 1 1 calc R . .
C42 C 0.7871(3) 0.6520(3) -0.0803(2) 0.0264(9) Uani 1 1 d . . .
H42 H 0.8338 0.7030 -0.0814 0.032 Uiso 1 1 calc R . .
C43 C 0.8641(3) 0.8966(3) 0.0036(2) 0.0251(9) Uani 1 1 d . . .
C44 C 0.8033(3) 0.9204(4) -0.0796(2) 0.0379(10) Uani 1 1 d . . .
H44 H 0.7384 0.8934 -0.1000 0.045 Uiso 1 1 calc R . .
C45 C 0.8371(5) 0.9825(4) -0.1316(3) 0.0532(14) Uani 1 1 d . . .
H45 H 0.7960 0.9960 -0.1872 0.064 Uiso 1 1 calc R . .
C46 C 0.9316(6) 1.0247(4) -0.1018(4) 0.070(2) Uani 1 1 d . . .
H46 H 0.9533 1.0691 -0.1367 0.084 Uiso 1 1 calc R . .
C47 C 0.9944(5) 1.0025(5) -0.0212(4) 0.074(2) Uani 1 1 d . . .
H47 H 1.0587 1.0310 -0.0015 0.088 Uiso 1 1 calc R . .
C48 C 0.9607(3) 0.9361(4) 0.0317(3) 0.0454(13) Uani 1 1 d . . .
H48 H 1.0037 0.9189 0.0858 0.055 Uiso 1 1 calc R . .
C49 C 0.9280(3) 1.0995(3) 0.1729(2) 0.0266(9) Uani 1 1 d . . .
C50 C 0.8317(3) 1.1073(3) 0.1138(3) 0.0329(10) Uani 1 1 d . . .
H50 H 0.7872 1.0516 0.1078 0.039 Uiso 1 1 calc R . .
C51 C 0.8007(4) 1.1947(4) 0.0644(3) 0.0395(11) Uani 1 1 d . . .
H51 H 0.7360 1.1977 0.0253 0.047 Uiso 1 1 calc R . .
C52 C 0.8653(4) 1.2785(4) 0.0725(3) 0.0453(12) Uani 1 1 d . . .
H52 H 0.8444 1.3387 0.0397 0.054 Uiso 1 1 calc R . .
C53 C 0.9606(4) 1.2716(4) 0.1297(4) 0.0555(14) Uani 1 1 d . . .
H53 H 1.0047 1.3275 0.1349 0.067 Uiso 1 1 calc R . .
C54 C 0.9929(4) 1.1833(4) 0.1799(3) 0.0457(12) Uani 1 1 d . . .
H54 H 1.0581 1.1803 0.2183 0.055 Uiso 1 1 calc R . .
C55 C 1.1522(3) 1.0129(4) 0.3353(2) 0.0327(10) Uani 1 1 d . . .
C56 C 1.1673(3) 1.1086(4) 0.3769(3) 0.0462(13) Uani 1 1 d . . .
H56 H 1.1125 1.1489 0.3774 0.055 Uiso 1 1 calc R . .
C57 C 1.2651(4) 1.1450(5) 0.4186(3) 0.0592(16) Uani 1 1 d . . .
H57 H 1.2756 1.2082 0.4483 0.071 Uiso 1 1 calc R . .
C58 C 1.3452(4) 1.0861(5) 0.4148(3) 0.0577(16) Uani 1 1 d . . .
H58 H 1.4102 1.1104 0.4417 0.069 Uiso 1 1 calc R . .
C59 C 1.3311(3) 0.9917(5) 0.3720(3) 0.0467(13) Uani 1 1 d . . .
H59 H 1.3859 0.9529 0.3693 0.056 Uiso 1 1 calc R . .
C60 C 1.2351(3) 0.9555(4) 0.3333(3) 0.0371(11) Uani 1 1 d . . .
H60 H 1.2254 0.8911 0.3051 0.045 Uiso 1 1 calc R . .
C61 C 1.0568(3) 0.7654(4) 0.3289(2) 0.0299(10) Uani 1 1 d . . .
C62 C 1.1258(3) 0.7685(4) 0.4132(3) 0.0414(12) Uani 1 1 d . . .
H62 H 1.1402 0.8314 0.4433 0.050 Uiso 1 1 calc R . .
C63 C 1.1712(3) 0.6759(5) 0.4495(3) 0.0500(15) Uani 1 1 d . . .
H63 H 1.2172 0.6772 0.5046 0.060 Uiso 1 1 calc R . .
C64 C 1.1507(4) 0.5829(5) 0.4072(3) 0.0500(14) Uani 1 1 d . . .
H64 H 1.1816 0.5215 0.4335 0.060 Uiso 1 1 calc R . .
C65 C 1.0839(3) 0.5799(4) 0.3251(3) 0.0445(12) Uani 1 1 d . . .
H65 H 1.0693 0.5164 0.2958 0.053 Uiso 1 1 calc R . .
C66 C 1.0389(3) 0.6711(4) 0.2866(3) 0.0353(10) Uani 1 1 d . . .
H66 H 0.9953 0.6688 0.2307 0.042 Uiso 1 1 calc R . .
C67 C 0.6080(3) 0.8800(3) 0.4295(2) 0.0231(8) Uani 1 1 d . . .
C68 C 0.5869(4) 0.9031(4) 0.5124(3) 0.0449(12) Uani 1 1 d . . .
H68A H 0.5982 0.9764 0.5260 0.067 Uiso 1 1 calc R . .
H68B H 0.6309 0.8617 0.5577 0.067 Uiso 1 1 calc R . .
H68C H 0.5184 0.8859 0.5053 0.067 Uiso 1 1 calc R . .

loop_
_atom_site_aniso_label
_atom_site_aniso_U_11
_atom_site_aniso_U_22
_atom_site_aniso_U_33
_atom_site_aniso_U_23
_atom_site_aniso_U_13
_atom_site_aniso_U_12
Pd1 0.01602(13) 0.02013(13) 0.01952(14) -0.00185(13) 0.00751(10) -0.00252(12)
Co1 0.0150(2) 0.0255(3) 0.0169(3) -0.0010(2) 0.0052(2) 0.0009(2)
Co2 0.0147(2) 0.0464(3) 0.0193(3) -0.0089(2) 0.0060(2) -0.0037(2)
O2 0.0317(16) 0.0288(16) 0.0416(19) -0.0109(14) 0.0178(14) -0.0099(13)
O1 0.0365(16) 0.0243(15) 0.0361(16) -0.0044(13) 0.0123(13) -0.0049(13)
O3 0.0260(13) 0.0294(18) 0.0244(14) -0.0004(12) 0.0114(11) -0.0032(12)
O4 0.0420(18) 0.0411(19) 0.0331(17) 0.0082(13) 0.0154(14) 0.0037(15)
N2 0.0210(17) 0.0240(17) 0.0216(17) -0.0023(13) 0.0103(14) -0.0055(14)
N1 0.0245(18) 0.0189(17) 0.0284(18) -0.0013(14) 0.0095(15) -0.0072(14)
C1 0.0099(17) 0.028(2) 0.026(2) 0.0003(16) 0.0034(15) 0.0030(15)
C2 0.0146(16) 0.022(2) 0.0222(18) -0.0029(16) 0.0055(14) 0.0003(16)
C3 0.0173(18) 0.029(2) 0.028(2) 0.0026(17) 0.0087(16) 0.0065(16)
C4 0.0164(17) 0.036(2) 0.0233(18) 0.0038(18) 0.0044(14) 0.0062(18)
C5 0.0094(17) 0.041(2) 0.0201(19) -0.0055(17) -0.0005(15) 0.0018(16)
C6 0.0144(17) 0.031(2) 0.0189(19) -0.0026(17) 0.0046(15) 0.0009(16)
C7 0.0145(18) 0.029(2) 0.0208(19) -0.0059(17) 0.0047(15) 0.0039(16)
C8 0.0107(17) 0.030(2) 0.021(2) 0.0017(16) 0.0047(15) 0.0038(15)
C9 0.0149(18) 0.028(2) 0.023(2) -0.0009(16) 0.0052(16) 0.0058(15)
C10 0.0162(18) 0.021(2) 0.027(2) -0.0087(16) 0.0045(16) -0.0025(15)
C11 0.047(3) 0.027(2) 0.041(3) 0.0033(19) 0.016(2) -0.005(2)
C12 0.042(3) 0.024(2) 0.025(2) 0.0009(17) 0.0094(19) -0.0125(19)
C13 0.042(3) 0.044(3) 0.044(3) -0.003(2) 0.028(2) -0.015(2)
C14 0.039(3) 0.045(3) 0.061(3) -0.007(2) 0.022(3) -0.019(2)
C15 0.079(4) 0.086(4) 0.060(4) 0.004(3) 0.035(3) -0.043(4)
C16 0.0134(18) 0.039(2) 0.029(2) -0.0101(18) 0.0112(16) -0.0021(17)
C17 0.027(2) 0.054(3) 0.034(2) -0.023(2) 0.017(2) -0.009(2)
C18 0.023(2) 0.076(4) 0.019(2) -0.017(2) 0.0057(18) 0.002(2)
C19 0.027(2) 0.067(3) 0.0218(19) 0.003(2) 0.0130(16) 0.009(3)
C20 0.0212(19) 0.054(3) 0.0198(19) 0.0005(18) 0.0111(16) 0.0049(18)
C21 0.0172(18) 0.039(3) 0.0162(18) -0.0004(16) 0.0066(14) 0.0031(16)
C22 0.0155(19) 0.042(2) 0.022(2) -0.0129(18) 0.0106(16) -0.0050(17)
C23 0.0142(18) 0.050(3) 0.0193(19) -0.0098(18) 0.0084(16) -0.0013(18)
C24 0.0166(19) 0.049(3) 0.0167(19) -0.0053(18) 0.0074(16) -0.0011(18)
C25 0.028(2) 0.031(2) 0.023(2) -0.0123(17) 0.0151(18) -0.0076(17)
C26 0.040(3) 0.024(2) 0.041(3) -0.0035(19) 0.020(2) -0.0034(19)
C27 0.031(2) 0.022(2) 0.027(2) 0.0001(17) 0.0110(18) 0.0002(17)
C28 0.024(2) 0.022(2) 0.036(2) -0.0010(17) 0.0111(18) 0.0017(17)
C29 0.036(3) 0.034(3) 0.045(3) -0.004(2) 0.012(2) 0.003(2)
C30 0.029(2) 0.044(3) 0.035(2) -0.013(2) 0.0139(19) -0.003(2)
C31 0.0121(18) 0.033(2) 0.027(2) 0.0055(17) 0.0015(16) 0.0041(16)
C32 0.030(2) 0.034(2) 0.023(2) 0.0063(19) 0.0035(18) 0.0026(19)
C33 0.036(3) 0.056(3) 0.026(2) 0.005(2) 0.011(2) 0.004(2)
C34 0.032(2) 0.046(3) 0.040(3) 0.024(2) 0.005(2) -0.001(2)
C35 0.028(2) 0.030(2) 0.048(3) 0.008(2) 0.004(2) 0.0017(19)
C36 0.023(2) 0.038(2) 0.029(2) 0.0023(19) 0.0075(17) 0.0046(18)
C37 0.0148(18) 0.029(2) 0.0190(19) 0.0017(16) 0.0034(15) 0.0071(15)
C38 0.0145(18) 0.036(2) 0.030(2) 0.0001(18) 0.0100(16) 0.0011(16)
C39 0.021(2) 0.025(2) 0.038(2) -0.0070(18) 0.0036(18) -0.0031(16)
C40 0.037(2) 0.028(2) 0.029(2) -0.0076(18) 0.0072(19) 0.0016(19)
C41 0.043(3) 0.032(2) 0.030(2) -0.0115(18) 0.016(2) 0.001(2)
C42 0.025(2) 0.025(2) 0.032(2) -0.0030(17) 0.0126(18) 0.0003(17)
C43 0.030(2) 0.022(2) 0.029(2) -0.0074(15) 0.0167(17) -0.0051(16)
C44 0.043(2) 0.037(2) 0.040(2) 0.005(3) 0.021(2) 0.012(3)
C45 0.083(4) 0.040(3) 0.056(3) 0.020(2) 0.048(3) 0.022(3)
C46 0.128(6) 0.036(3) 0.082(5) -0.007(3) 0.084(5) -0.016(3)
C47 0.080(4) 0.084(4) 0.084(5) -0.056(4) 0.063(4) -0.061(4)
C48 0.040(2) 0.065(4) 0.041(2) -0.027(3) 0.027(2) -0.024(3)
C49 0.027(2) 0.033(2) 0.025(2) -0.0077(17) 0.0168(18) -0.0059(18)
C50 0.028(2) 0.035(2) 0.037(3) -0.003(2) 0.013(2) -0.0082(19)
C51 0.035(3) 0.043(3) 0.040(3) 0.001(2) 0.011(2) 0.001(2)
C52 0.045(3) 0.036(3) 0.058(3) 0.007(2) 0.021(3) 0.005(2)
C53 0.045(3) 0.041(3) 0.079(4) 0.004(3) 0.019(3) -0.013(2)
C54 0.032(3) 0.050(3) 0.051(3) -0.007(2) 0.009(2) -0.011(2)
C55 0.016(2) 0.060(3) 0.020(2) -0.008(2) 0.0037(16) -0.0107(19)
C56 0.030(2) 0.072(4) 0.039(3) -0.015(3) 0.015(2) -0.018(2)
C57 0.053(3) 0.087(4) 0.040(3) -0.023(3) 0.019(3) -0.037(3)
C58 0.022(2) 0.110(5) 0.038(3) 0.004(3) 0.005(2) -0.021(3)
C59 0.025(2) 0.075(4) 0.038(3) 0.006(3) 0.007(2) -0.007(2)
C60 0.022(2) 0.061(3) 0.028(2) 0.002(2) 0.0073(17) -0.0025(19)
C61 0.0118(18) 0.056(3) 0.023(2) 0.008(2) 0.0073(16) -0.0006(18)
C62 0.027(2) 0.075(4) 0.024(2) 0.008(2) 0.0104(19) -0.005(2)
C63 0.021(2) 0.100(5) 0.029(3) 0.031(3) 0.008(2) -0.001(3)
C64 0.030(3) 0.071(4) 0.053(3) 0.037(3) 0.019(2) 0.008(2)
C65 0.028(2) 0.056(3) 0.055(3) 0.020(2) 0.022(2) 0.009(2)
C66 0.025(2) 0.051(3) 0.032(2) 0.009(2) 0.0119(19) 0.003(2)
C67 0.0164(18) 0.029(2) 0.026(2) -0.0042(17) 0.0095(16) -0.0041(16)
C68 0.060(3) 0.050(3) 0.027(2) 0.004(2) 0.017(2) 0.007(3)

loop_
_atom_type_symbol
_atom_type_description
_atom_type_scat_dispersion_real
_atom_type_scat_dispersion_imag
_atom_type_scat_source
C C 0.0033 0.0016 'International Tables Vol C Tables 4.2.6.8 and 6.1.1.4'
H H 0.0000 0.0000 'International Tables Vol C Tables 4.2.6.8 and 6.1.1.4'
N N 0.0061 0.0033 'International Tables Vol C Tables 4.2.6.8 and 6.1.1.4'
O O 0.0106 0.0060 'International Tables Vol C Tables 4.2.6.8 and 6.1.1.4'
Co Co 0.3494 0.9721 'International Tables Vol C Tables 4.2.6.8 and 6.1.1.4'
Pd Pd -0.9988 1.0072 'International Tables Vol C Tables 4.2.6.8 and 6.1.1.4'

loop_
_geom_angle_atom_site_label_1
_geom_angle_atom_site_label_2
_geom_angle_atom_site_label_3
_geom_angle
_geom_angle_site_symmetry_1
_geom_angle_site_symmetry_3
_geom_angle_publ_flag
C2 Pd1 N2 91.47(14) . . ?
C2 Pd1 N1 80.33(15) . . ?
N2 Pd1 N1 171.55(13) . . ?
C2 Pd1 O3 172.58(12) . . ?
N2 Pd1 O3 89.63(11) . . ?
N1 Pd1 O3 98.77(11) . . ?
C8 Co1 C9 43.24(15) . . ?
C8 Co1 C7 42.94(15) . . ?
C9 Co1 C7 62.27(16) . . ?
C8 Co1 C6 62.59(15) . . ?
C9 Co1 C6 43.09(16) . . ?
C7 Co1 C6 42.70(14) . . ?
C8 Co1 C1 124.13(15) . . ?
C9 Co1 C1 111.95(15) . . ?
C7 Co1 C1 166.56(15) . . ?
C6 Co1 C1 141.88(15) . . ?
C8 Co1 C5 106.33(15) . . ?
C9 Co1 C5 126.85(16) . . ?
C7 Co1 C5 131.73(15) . . ?
C6 Co1 C5 168.44(16) . . ?
C1 Co1 C5 40.34(15) . . ?
C8 Co1 C4 121.30(15) . . ?
C9 Co1 C4 161.90(16) . . ?
C7 Co1 C4 114.81(15) . . ?
C6 Co1 C4 147.43(16) . . ?
C1 Co1 C4 66.52(15) . . ?
C5 Co1 C4 39.96(16) . . ?
C8 Co1 C3 157.17(15) . . ?
C9 Co1 C3 157.62(15) . . ?
C7 Co1 C3 123.96(16) . . ?
C6 Co1 C3 123.91(16) . . ?
C1 Co1 C3 66.37(15) . . ?
C5 Co1 C3 67.55(16) . . ?
C4 Co1 C3 39.99(15) . . ?
C8 Co1 C2 161.16(16) . . ?
C9 Co1 C2 124.62(15) . . ?
C7 Co1 C2 153.18(15) . . ?
C6 Co1 C2 121.06(14) . . ?
C1 Co1 C2 40.26(15) . . ?
C5 Co1 C2 68.21(14) . . ?
C4 Co1 C2 66.88(14) . . ?
C3 Co1 C2 39.19(15) . . ?
C23 Co2 C22 43.53(15) . . ?
C23 Co2 C24 42.75(17) . . ?
C22 Co2 C24 63.04(17) . . ?
C23 Co2 C21 62.78(15) . . ?
C22 Co2 C21 43.49(16) . . ?
C24 Co2 C21 43.46(15) . . ?
C23 Co2 C17 116.16(17) . . ?
C22 Co2 C17 114.36(19) . . ?
C24 Co2 C17 154.42(16) . . ?
C21 Co2 C17 152.01(18) . . ?
C23 Co2 C18 108.55(17) . . ?
C22 Co2 C18 137.49(19) . . ?
C24 Co2 C18 123.34(17) . . ?
C21 Co2 C18 166.78(17) . . ?
C17 Co2 C18 39.62(19) . . ?
C23 Co2 C16 149.58(18) . . ?
C22 Co2 C16 118.59(17) . . ?
C24 Co2 C16 164.80(16) . . ?
C21 Co2 C16 125.84(15) . . ?
C17 Co2 C16 40.61(15) . . ?
C18 Co2 C16 66.89(16) . . ?
C23 Co2 C19 129.84(16) . . ?
C22 Co2 C19 173.38(15) . . ?
C24 Co2 C19 112.47(19) . . ?
C21 Co2 C19 137.0(2) . . ?
C17 Co2 C19 67.3(2) . . ?
C18 Co2 C19 39.8(2) . . ?
C16 Co2 C19 67.12(18) . . ?
C23 Co2 C20 168.14(17) . . ?
C22 Co2 C20 146.84(15) . . ?
C24 Co2 C20 129.64(17) . . ?
C21 Co2 C20 119.54(16) . . ?
C17 Co2 C20 67.82(17) . . ?
C18 Co2 C20 66.77(17) . . ?
C16 Co2 C20 40.22(16) . . ?
C19 Co2 C20 39.71(14) . . ?
C25 O2 C26 106.7(3) . . ?
C10 O1 C11 105.2(3) . . ?
C67 O3 Pd1 120.7(2) . . ?
C25 N2 C27 108.0(3) . . ?
C25 N2 Pd1 130.0(3) . . ?
C27 N2 Pd1 122.0(2) . . ?
C10 N1 C12 108.7(3) . . ?
C10 N1 Pd1 115.2(3) . . ?
C12 N1 Pd1 136.1(3) . . ?
C5 C1 C2 110.5(3) . . ?
C5 C1 C10 136.1(4) . . ?
C2 C1 C10 113.3(3) . . ?
C5 C1 Co1 70.5(2) . . ?
C2 C1 Co1 72.3(2) . . ?
C10 C1 Co1 126.9(3) . . ?
C3 C2 C1 105.6(3) . . ?
C3 C2 Pd1 140.0(3) . . ?
C1 C2 Pd1 114.0(3) . . ?
C3 C2 Co1 69.5(2) . . ?
C1 C2 Co1 67.4(2) . . ?
Pd1 C2 Co1 131.47(18) . . ?
C2 C3 C4 109.0(4) . . ?
C2 C3 Co1 71.4(2) . . ?
C4 C3 Co1 69.2(2) . . ?
C2 C3 H3 125.5 . . ?
C4 C3 H3 125.5 . . ?
Co1 C3 H3 125.5 . . ?
C5 C4 C3 109.2(3) . . ?
C5 C4 Co1 70.0(2) . . ?
C3 C4 Co1 70.8(2) . . ?
C5 C4 H4 125.4 . . ?
C3 C4 H4 125.4 . . ?
Co1 C4 H4 125.4 . . ?
C4 C5 C1 105.7(3) . . ?
C4 C5 Co1 70.1(2) . . ?
C1 C5 Co1 69.1(2) . . ?
C4 C5 H5 127.1 . . ?
C1 C5 H5 127.1 . . ?
Co1 C5 H5 127.1 . . ?
C21 C6 C7 129.5(3) . . ?
C21 C6 C9 135.8(3) . . ?
C7 C6 C9 89.4(3) . . ?
C21 C6 Co1 139.6(3) . . ?
C7 C6 Co1 68.07(19) . . ?
C9 C6 Co1 67.64(19) . . ?
C8 C7 C6 90.7(3) . . ?
C8 C7 C43 134.8(3) . . ?
C6 C7 C43 133.1(3) . . ?
C8 C7 Co1 68.02(19) . . ?
C6 C7 Co1 69.2(2) . . ?
C43 C7 Co1 130.2(3) . . ?
C7 C8 C37 133.9(3) . . ?
C7 C8 C9 89.8(3) . . ?
C37 C8 C9 135.7(3) . . ?
C7 C8 Co1 69.0(2) . . ?
C37 C8 Co1 126.5(2) . . ?
C9 C8 Co1 68.6(2) . . ?
C8 C9 C6 90.0(3) . . ?
C8 C9 C31 134.6(4) . . ?
C6 C9 C31 134.4(3) . . ?
C8 C9 Co1 68.1(2) . . ?
C6 C9 Co1 69.3(2) . . ?
C31 C9 Co1 128.3(3) . . ?
N1 C10 O1 117.6(4) . . ?
N1 C10 C1 117.0(3) . . ?
O1 C10 C1 125.4(3) . . ?
O1 C11 C12 104.7(3) . . ?
O1 C11 H11A 110.8 . . ?
C12 C11 H11A 110.8 . . ?
O1 C11 H11B 110.8 . . ?
C12 C11 H11B 110.8 . . ?
H11A C11 H11B 108.9 . . ?
N1 C12 C11 101.2(3) . . ?
N1 C12 C13 110.5(3) . . ?
C11 C12 C13 115.0(4) . . ?
N1 C12 H12 109.9 . . ?
C11 C12 H12 109.9 . . ?
C13 C12 H12 109.9 . . ?
C15 C13 C14 112.4(4) . . ?
C15 C13 C12 109.9(4) . . ?
C14 C13 C12 112.7(4) . . ?
C15 C13 H13 107.2 . . ?
C14 C13 H13 107.2 . . ?
C12 C13 H13 107.2 . . ?
C13 C14 H14A 109.5 . . ?
C13 C14 H14B 109.5 . . ?
H14A C14 H14B 109.5 . . ?
C13 C14 H14C 109.5 . . ?
H14A C14 H14C 109.5 . . ?
H14B C14 H14C 109.5 . . ?
C13 C15 H15A 109.5 . . ?
C13 C15 H15B 109.5 . . ?
H15A C15 H15B 109.5 . . ?
C13 C15 H15C 109.5 . . ?
H15A C15 H15C 109.5 . . ?
H15B C15 H15C 109.5 . . ?
C20 C16 C17 107.7(4) . . ?
C20 C16 C25 127.9(3) . . ?
C17 C16 C25 124.4(4) . . ?
C20 C16 Co2 70.4(2) . . ?
C17 C16 Co2 69.1(2) . . ?
C25 C16 Co2 128.6(3) . . ?
C18 C17 C16 107.4(4) . . ?
C18 C17 Co2 70.6(3) . . ?
C16 C17 Co2 70.3(2) . . ?
C18 C17 H17 126.3 . . ?
C16 C17 H17 126.3 . . ?
Co2 C17 H17 126.3 . . ?
C17 C18 C19 109.5(4) . . ?
C17 C18 Co2 69.8(2) . . ?
C19 C18 Co2 70.9(2) . . ?
C17 C18 H18 125.2 . . ?
C19 C18 H18 125.2 . . ?
Co2 C18 H18 125.2 . . ?
C18 C19 C20 107.7(4) . . ?
C18 C19 Co2 69.3(2) . . ?
C20 C19 Co2 70.2(2) . . ?
C18 C19 H19 126.2 . . ?
C20 C19 H19 126.2 . . ?
Co2 C19 H19 126.2 . . ?
C19 C20 C16 107.7(4) . . ?
C19 C20 Co2 70.1(2) . . ?
C16 C20 Co2 69.4(2) . . ?
C19 C20 H20 126.1 . . ?
C16 C20 H20 126.1 . . ?
Co2 C20 H20 126.1 . . ?
C6 C21 C22 134.1(4) . . ?
C6 C21 C24 131.2(4) . . ?
C22 C21 C24 89.3(3) . . ?
C6 C21 Co2 139.9(3) . . ?
C22 C21 Co2 67.3(2) . . ?
C24 C21 Co2 68.1(2) . . ?
C23 C22 C49 134.9(4) . . ?
C23 C22 C21 89.5(3) . . ?
C49 C22 C21 135.3(3) . . ?
C23 C22 Co2 67.9(2) . . ?
C49 C22 Co2 124.9(3) . . ?
C21 C22 Co2 69.2(2) . . ?
C24 C23 C22 91.2(3) . . ?
C24 C23 C55 131.1(4) . . ?
C22 C23 C55 136.6(4) . . ?
C24 C23 Co2 69.8(2) . . ?
C22 C23 Co2 68.6(2) . . ?
C55 C23 Co2 128.5(3) . . ?
C23 C24 C61 132.4(3) . . ?
C23 C24 C21 89.9(3) . . ?
C61 C24 C21 136.9(4) . . ?
C23 C24 Co2 67.5(2) . . ?
C61 C24 Co2 128.3(3) . . ?
C21 C24 Co2 68.4(2) . . ?
N2 C25 O2 115.6(4) . . ?
N2 C25 C16 128.7(4) . . ?
O2 C25 C16 115.6(3) . . ?
O2 C26 C27 103.3(3) . . ?
O2 C26 H26A 111.1 . . ?
C27 C26 H26A 111.1 . . ?
O2 C26 H26B 111.1 . . ?
C27 C26 H26B 111.1 . . ?
H26A C26 H26B 109.1 . . ?
N2 C27 C26 101.9(3) . . ?
N2 C27 C28 110.8(3) . . ?
C26 C27 C28 114.8(3) . . ?
N2 C27 H27 109.7 . . ?
C26 C27 H27 109.7 . . ?
C28 C27 H27 109.7 . . ?
C29 C28 C30 112.5(4) . . ?
C29 C28 C27 109.8(3) . . ?
C30 C28 C27 112.3(3) . . ?
C29 C28 H28 107.3 . . ?
C30 C28 H28 107.3 . . ?
C27 C28 H28 107.3 . . ?
C28 C29 H29A 109.5 . . ?
C28 C29 H29B 109.5 . . ?
H29A C29 H29B 109.5 . . ?
C28 C29 H29C 109.5 . . ?
H29A C29 H29C 109.5 . . ?
H29B C29 H29C 109.5 . . ?
C28 C30 H30A 109.5 . . ?
C28 C30 H30B 109.5 . . ?
H30A C30 H30B 109.5 . . ?
C28 C30 H30C 109.5 . . ?
H30A C30 H30C 109.5 . . ?
H30B C30 H30C 109.5 . . ?
C32 C31 C36 118.1(4) . . ?
C32 C31 C9 121.4(4) . . ?
C36 C31 C9 120.4(4) . . ?
C33 C32 C31 121.1(4) . . ?
C33 C32 H32 119.4 . . ?
C31 C32 H32 119.4 . . ?
C32 C33 C34 119.8(4) . . ?
C32 C33 H33 120.1 . . ?
C34 C33 H33 120.1 . . ?
C35 C34 C33 119.7(4) . . ?
C35 C34 H34 120.1 . . ?
C33 C34 H34 120.1 . . ?
C36 C35 C34 120.2(4) . . ?
C36 C35 H35 119.9 . . ?
C34 C35 H35 119.9 . . ?
C35 C36 C31 121.2(4) . . ?
C35 C36 H36 119.4 . . ?
C31 C36 H36 119.4 . . ?
C42 C37 C38 118.1(3) . . ?
C42 C37 C8 119.5(3) . . ?
C38 C37 C8 122.4(3) . . ?
C39 C38 C37 120.8(4) . . ?
C39 C38 H38 119.6 . . ?
C37 C38 H38 119.6 . . ?
C40 C39 C38 120.0(4) . . ?
C40 C39 H39 120.0 . . ?
C38 C39 H39 120.0 . . ?
C39 C40 C41 120.4(4) . . ?
C39 C40 H40 119.8 . . ?
C41 C40 H40 119.8 . . ?
C42 C41 C40 119.8(4) . . ?
C42 C41 H41 120.1 . . ?
C40 C41 H41 120.1 . . ?
C41 C42 C37 120.9(4) . . ?
C41 C42 H42 119.6 . . ?
C37 C42 H42 119.6 . . ?
C48 C43 C44 118.0(4) . . ?
C48 C43 C7 119.7(4) . . ?
C44 C43 C7 122.3(4) . . ?
C45 C44 C43 121.4(5) . . ?
C45 C44 H44 119.3 . . ?
C43 C44 H44 119.3 . . ?
C44 C45 C46 120.0(5) . . ?
C44 C45 H45 120.0 . . ?
C46 C45 H45 120.0 . . ?
C47 C46 C45 120.7(5) . . ?
C47 C46 H46 119.6 . . ?
C45 C46 H46 119.6 . . ?
C46 C47 C48 119.4(5) . . ?
C46 C47 H47 120.3 . . ?
C48 C47 H47 120.3 . . ?
C43 C48 C47 120.4(5) . . ?
C43 C48 H48 119.8 . . ?
C47 C48 H48 119.8 . . ?
C54 C49 C50 117.9(4) . . ?
C54 C49 C22 121.9(4) . . ?
C50 C49 C22 120.2(4) . . ?
C51 C50 C49 121.8(4) . . ?
C51 C50 H50 119.1 . . ?
C49 C50 H50 119.1 . . ?
C50 C51 C52 120.1(4) . . ?
C50 C51 H51 120.0 . . ?
C52 C51 H51 120.0 . . ?
C53 C52 C51 118.9(5) . . ?
C53 C52 H52 120.5 . . ?
C51 C52 H52 120.5 . . ?
C52 C53 C54 121.5(5) . . ?
C52 C53 H53 119.2 . . ?
C54 C53 H53 119.2 . . ?
C53 C54 C49 119.8(5) . . ?
C53 C54 H54 120.1 . . ?
C49 C54 H54 120.1 . . ?
C56 C55 C60 118.9(4) . . ?
C56 C55 C23 122.9(4) . . ?
C60 C55 C23 118.2(4) . . ?
C55 C56 C57 120.2(5) . . ?
C55 C56 H56 119.9 . . ?
C57 C56 H56 119.9 . . ?
C58 C57 C56 119.1(5) . . ?
C58 C57 H57 120.4 . . ?
C56 C57 H57 120.4 . . ?
C57 C58 C59 121.2(5) . . ?
C57 C58 H58 119.4 . . ?
C59 C58 H58 119.4 . . ?
C60 C59 C58 119.2(5) . . ?
C60 C59 H59 120.4 . . ?
C58 C59 H59 120.4 . . ?
C59 C60 C55 121.3(5) . . ?
C59 C60 H60 119.3 . . ?
C55 C60 H60 119.3 . . ?
C66 C61 C62 118.7(4) . . ?
C66 C61 C24 122.0(4) . . ?
C62 C61 C24 119.1(4) . . ?
C63 C62 C61 118.4(5) . . ?
C63 C62 H62 120.8 . . ?
C61 C62 H62 120.8 . . ?
C64 C63 C62 121.9(4) . . ?
C64 C63 H63 119.0 . . ?
C62 C63 H63 119.0 . . ?
C63 C64 C65 119.7(5) . . ?
C63 C64 H64 120.1 . . ?
C65 C64 H64 120.1 . . ?
C66 C65 C64 119.7(5) . . ?
C66 C65 H65 120.1 . . ?
C64 C65 H65 120.1 . . ?
C61 C66 C65 121.5(4) . . ?
C61 C66 H66 119.2 . . ?
C65 C66 H66 119.2 . . ?
O3 C67 O4 127.0(4) . . ?
O3 C67 C68 115.8(4) . . ?
O4 C67 C68 117.3(4) . . ?
C67 C68 H68A 109.5 . . ?
C67 C68 H68B 109.5 . . ?
H68A C68 H68B 109.5 . . ?
C67 C68 H68C 109.5 . . ?
H68A C68 H68C 109.5 . . ?
H68B C68 H68C 109.5 . . ?

loop_
_geom_bond_atom_site_label_1
_geom_bond_atom_site_label_2
_geom_bond_distance
_geom_bond_site_symmetry_2
_geom_bond_publ_flag
Pd1 C2 1.977(3) . ?
Pd1 N2 2.017(3) . ?
Pd1 N1 2.054(3) . ?
Pd1 O3 2.098(2) . ?
Co1 C8 1.983(4) . ?
Co1 C9 1.991(4) . ?
Co1 C7 1.997(3) . ?
Co1 C6 2.013(4) . ?
Co1 C1 2.052(4) . ?
Co1 C5 2.071(3) . ?
Co1 C4 2.072(4) . ?
Co1 C3 2.093(4) . ?
Co1 C2 2.117(3) . ?
Co2 C23 1.970(4) . ?
Co2 C22 1.979(4) . ?
Co2 C24 2.000(4) . ?
Co2 C21 2.005(4) . ?
Co2 C17 2.050(4) . ?
Co2 C18 2.060(4) . ?
Co2 C16 2.066(4) . ?
Co2 C19 2.079(4) . ?
Co2 C20 2.080(4) . ?
O2 C25 1.347(5) . ?
O2 C26 1.455(5) . ?
O1 C10 1.322(5) . ?
O1 C11 1.469(5) . ?
O3 C67 1.233(4) . ?
O4 C67 1.249(5) . ?
N2 C25 1.293(5) . ?
N2 C27 1.481(5) . ?
N1 C10 1.288(5) . ?
N1 C12 1.468(5) . ?
C1 C5 1.422(5) . ?
C1 C2 1.436(5) . ?
C1 C10 1.440(5) . ?
C2 C3 1.412(5) . ?
C3 C4 1.424(5) . ?
C3 H3 0.9800 . ?
C4 C5 1.416(6) . ?
C4 H4 0.9800 . ?
C5 H5 0.9800 . ?
C6 C21 1.451(5) . ?
C6 C7 1.460(5) . ?
C6 C9 1.471(5) . ?
C7 C8 1.457(5) . ?
C7 C43 1.475(5) . ?
C8 C37 1.459(5) . ?
C8 C9 1.464(5) . ?
C9 C31 1.479(5) . ?
C11 C12 1.540(6) . ?
C11 H11A 0.9700 . ?
C11 H11B 0.9700 . ?
C12 C13 1.544(6) . ?
C12 H12 0.9800 . ?
C13 C15 1.516(7) . ?
C13 C14 1.525(7) . ?
C13 H13 0.9800 . ?
C14 H14A 0.9600 . ?
C14 H14B 0.9600 . ?
C14 H14C 0.9600 . ?
C15 H15A 0.9600 . ?
C15 H15B 0.9600 . ?
C15 H15C 0.9600 . ?
C16 C20 1.425(6) . ?
C16 C17 1.428(5) . ?
C16 C25 1.451(6) . ?
C17 C18 1.393(7) . ?
C17 H17 0.9800 . ?
C18 C19 1.409(7) . ?
C18 H18 0.9800 . ?
C19 C20 1.413(5) . ?
C19 H19 0.9800 . ?
C20 H20 0.9800 . ?
C21 C22 1.476(6) . ?
C21 C24 1.483(5) . ?
C22 C23 1.464(5) . ?
C22 C49 1.467(6) . ?
C23 C24 1.447(6) . ?
C23 C55 1.488(5) . ?
C24 C61 1.462(6) . ?
C26 C27 1.535(5) . ?
C26 H26A 0.9700 . ?
C26 H26B 0.9700 . ?
C27 C28 1.544(5) . ?
C27 H27 0.9800 . ?
C28 C29 1.518(6) . ?
C28 C30 1.523(6) . ?
C28 H28 0.9800 . ?
C29 H29A 0.9600 . ?
C29 H29B 0.9600 . ?
C29 H29C 0.9600 . ?
C30 H30A 0.9600 . ?
C30 H30B 0.9600 . ?
C30 H30C 0.9600 . ?
C31 C32 1.382(6) . ?
C31 C36 1.391(6) . ?
C32 C33 1.375(6) . ?
C32 H32 0.9300 . ?
C33 C34 1.387(7) . ?
C33 H33 0.9300 . ?
C34 C35 1.372(6) . ?
C34 H34 0.9300 . ?
C35 C36 1.368(6) . ?
C35 H35 0.9300 . ?
C36 H36 0.9300 . ?
C37 C42 1.395(5) . ?
C37 C38 1.403(5) . ?
C38 C39 1.379(6) . ?
C38 H38 0.9300 . ?
C39 C40 1.375(6) . ?
C39 H39 0.9300 . ?
C40 C41 1.385(6) . ?
C40 H40 0.9300 . ?
C41 C42 1.382(5) . ?
C41 H41 0.9300 . ?
C42 H42 0.9300 . ?
C43 C48 1.381(6) . ?
C43 C44 1.397(5) . ?
C44 C45 1.367(6) . ?
C44 H44 0.9300 . ?
C45 C46 1.369(8) . ?
C45 H45 0.9300 . ?
C46 C47 1.368(9) . ?
C46 H46 0.9300 . ?
C47 C48 1.409(8) . ?
C47 H47 0.9300 . ?
C48 H48 0.9300 . ?
C49 C54 1.386(6) . ?
C49 C50 1.392(6) . ?
C50 C51 1.364(6) . ?
C50 H50 0.9300 . ?
C51 C52 1.380(7) . ?
C51 H51 0.9300 . ?
C52 C53 1.369(7) . ?
C52 H52 0.9300 . ?
C53 C54 1.383(7) . ?
C53 H53 0.9300 . ?
C54 H54 0.9300 . ?
C55 C56 1.381(7) . ?
C55 C60 1.389(6) . ?
C56 C57 1.401(6) . ?
C56 H56 0.9300 . ?
C57 C58 1.375(8) . ?
C57 H57 0.9300 . ?
C58 C59 1.376(8) . ?
C58 H58 0.9300 . ?
C59 C60 1.372(6) . ?
C59 H59 0.9300 . ?
C60 H60 0.9300 . ?
C61 C66 1.370(6) . ?
C61 C62 1.417(6) . ?
C62 C63 1.382(7) . ?
C62 H62 0.9300 . ?
C63 C64 1.357(8) . ?
C63 H63 0.9300 . ?
C64 C65 1.378(7) . ?
C64 H64 0.9300 . ?
C65 C66 1.375(6) . ?
C65 H65 0.9300 . ?
C66 H66 0.9300 . ?
C67 C68 1.529(5) . ?
C68 H68A 0.9600 . ?
C68 H68B 0.9600 . ?
C68 H68C 0.9600 . ?

loop_
_geom_torsion_atom_site_label_1
_geom_torsion_atom_site_label_2
_geom_torsion_atom_site_label_3
_geom_torsion_atom_site_label_4
_geom_torsion
_geom_torsion_site_symmetry_1
_geom_torsion_site_symmetry_2
_geom_torsion_site_symmetry_3
_geom_torsion_site_symmetry_4
_geom_torsion_publ_flag
N2 Pd1 O3 C67 -122.6(3) . . . . ?
N1 Pd1 O3 C67 56.4(3) . . . . ?
C2 Pd1 N2 C25 -102.4(3) . . . . ?
O3 Pd1 N2 C25 84.9(3) . . . . ?
C2 Pd1 N2 C27 79.0(3) . . . . ?
O3 Pd1 N2 C27 -93.7(3) . . . . ?
C2 Pd1 N1 C10 1.8(3) . . . . ?
O3 Pd1 N1 C10 174.3(3) . . . . ?
C2 Pd1 N1 C12 -178.1(4) . . . . ?
O3 Pd1 N1 C12 -5.6(4) . . . . ?
C8 Co1 C1 C5 -74.1(3) . . . . ?
C9 Co1 C1 C5 -121.6(2) . . . . ?
C7 Co1 C1 C5 -59.8(7) . . . . ?
C6 Co1 C1 C5 -162.0(3) . . . . ?
C4 Co1 C1 C5 38.8(2) . . . . ?
C3 Co1 C1 C5 82.6(2) . . . . ?
C2 Co1 C1 C5 120.2(3) . . . . ?
C8 Co1 C1 C2 165.7(2) . . . . ?
C9 Co1 C1 C2 118.2(2) . . . . ?
C7 Co1 C1 C2 180.0(6) . . . . ?
C6 Co1 C1 C2 77.8(3) . . . . ?
C5 Co1 C1 C2 -120.2(3) . . . . ?
C4 Co1 C1 C2 -81.4(2) . . . . ?
C3 Co1 C1 C2 -37.6(2) . . . . ?
C8 Co1 C1 C10 59.5(4) . . . . ?
C9 Co1 C1 C10 12.0(4) . . . . ?
C7 Co1 C1 C10 73.8(8) . . . . ?
C6 Co1 C1 C10 -28.4(5) . . . . ?
C5 Co1 C1 C10 133.6(4) . . . . ?
C4 Co1 C1 C10 172.4(4) . . . . ?
C3 Co1 C1 C10 -143.8(4) . . . . ?
C2 Co1 C1 C10 -106.2(4) . . . . ?
C5 C1 C2 C3 -1.2(4) . . . . ?
C10 C1 C2 C3 -177.4(3) . . . . ?
Co1 C1 C2 C3 59.3(2) . . . . ?
C5 C1 C2 Pd1 172.7(2) . . . . ?
C10 C1 C2 Pd1 -3.6(4) . . . . ?
Co1 C1 C2 Pd1 -126.9(2) . . . . ?
C5 C1 C2 Co1 -60.5(2) . . . . ?
C10 C1 C2 Co1 123.3(3) . . . . ?
N2 Pd1 C2 C3 -10.2(4) . . . . ?
N1 Pd1 C2 C3 171.8(4) . . . . ?
N2 Pd1 C2 C1 179.1(3) . . . . ?
N1 Pd1 C2 C1 1.1(2) . . . . ?
N2 Pd1 C2 Co1 98.7(3) . . . . ?
N1 Pd1 C2 Co1 -79.3(3) . . . . ?
C8 Co1 C2 C3 -157.2(4) . . . . ?
C9 Co1 C2 C3 158.6(2) . . . . ?
C7 Co1 C2 C3 62.2(4) . . . . ?
C6 Co1 C2 C3 107.0(2) . . . . ?
C1 Co1 C2 C3 -117.8(3) . . . . ?
C5 Co1 C2 C3 -80.8(2) . . . . ?
C4 Co1 C2 C3 -37.4(2) . . . . ?
C8 Co1 C2 C1 -39.4(5) . . . . ?
C9 Co1 C2 C1 -83.5(2) . . . . ?
C7 Co1 C2 C1 -180.0(3) . . . . ?
C6 Co1 C2 C1 -135.2(2) . . . . ?
C5 Co1 C2 C1 37.0(2) . . . . ?
C4 Co1 C2 C1 80.4(2) . . . . ?
C3 Co1 C2 C1 117.8(3) . . . . ?
C8 Co1 C2 Pd1 63.3(6) . . . . ?
C9 Co1 C2 Pd1 19.2(3) . . . . ?
C7 Co1 C2 Pd1 -77.3(4) . . . . ?
C6 Co1 C2 Pd1 -32.5(3) . . . . ?
C1 Co1 C2 Pd1 102.7(3) . . . . ?
C5 Co1 C2 Pd1 139.8(3) . . . . ?
C4 Co1 C2 Pd1 -176.8(3) . . . . ?
C3 Co1 C2 Pd1 -139.5(4) . . . . ?
C1 C2 C3 C4 1.2(4) . . . . ?
Pd1 C2 C3 C4 -170.0(3) . . . . ?
Co1 C2 C3 C4 59.2(2) . . . . ?
C1 C2 C3 Co1 -58.0(2) . . . . ?
Pd1 C2 C3 Co1 130.8(4) . . . . ?
C8 Co1 C3 C2 161.2(4) . . . . ?
C9 Co1 C3 C2 -51.9(5) . . . . ?
C7 Co1 C3 C2 -151.2(2) . . . . ?
C6 Co1 C3 C2 -99.2(2) . . . . ?
C1 Co1 C3 C2 38.6(2) . . . . ?
C5 Co1 C3 C2 82.6(2) . . . . ?
C4 Co1 C3 C2 119.7(3) . . . . ?
C8 Co1 C3 C4 41.5(5) . . . . ?
C9 Co1 C3 C4 -171.6(4) . . . . ?
C7 Co1 C3 C4 89.1(3) . . . . ?
C6 Co1 C3 C4 141.1(2) . . . . ?
C1 Co1 C3 C4 -81.1(2) . . . . ?
C5 Co1 C3 C4 -37.1(2) . . . . ?
C2 Co1 C3 C4 -119.7(3) . . . . ?
C2 C3 C4 C5 -0.9(4) . . . . ?
Co1 C3 C4 C5 59.6(2) . . . . ?
C2 C3 C4 Co1 -60.5(2) . . . . ?
C8 Co1 C4 C5 77.7(3) . . . . ?
C9 Co1 C4 C5 49.8(5) . . . . ?
C7 Co1 C4 C5 126.2(2) . . . . ?
C6 Co1 C4 C5 164.9(3) . . . . ?
C1 Co1 C4 C5 -39.2(2) . . . . ?
C3 Co1 C4 C5 -119.8(3) . . . . ?
C2 Co1 C4 C5 -83.2(2) . . . . ?
C8 Co1 C4 C3 -162.5(2) . . . . ?
C9 Co1 C4 C3 169.7(4) . . . . ?
C7 Co1 C4 C3 -114.0(2) . . . . ?
C6 Co1 C4 C3 -75.3(3) . . . . ?
C1 Co1 C4 C3 80.7(2) . . . . ?
C5 Co1 C4 C3 119.8(3) . . . . ?
C2 Co1 C4 C3 36.7(2) . . . . ?
C3 C4 C5 C1 0.2(4) . . . . ?
Co1 C4 C5 C1 60.3(2) . . . . ?
C3 C4 C5 Co1 -60.1(2) . . . . ?
C2 C1 C5 C4 0.6(4) . . . . ?
C10 C1 C5 C4 175.6(4) . . . . ?
Co1 C1 C5 C4 -60.9(2) . . . . ?
C2 C1 C5 Co1 61.5(2) . . . . ?
C10 C1 C5 Co1 -123.5(4) . . . . ?
C8 Co1 C5 C4 -119.6(2) . . . . ?
C9 Co1 C5 C4 -162.7(2) . . . . ?
C7 Co1 C5 C4 -79.1(3) . . . . ?
C6 Co1 C5 C4 -135.5(7) . . . . ?
C1 Co1 C5 C4 116.5(3) . . . . ?
C3 Co1 C5 C4 37.1(2) . . . . ?
C2 Co1 C5 C4 79.5(2) . . . . ?
C8 Co1 C5 C1 123.9(2) . . . . ?
C9 Co1 C5 C1 80.7(3) . . . . ?
C7 Co1 C5 C1 164.4(2) . . . . ?
C6 Co1 C5 C1 108.0(7) . . . . ?
C4 Co1 C5 C1 -116.5(3) . . . . ?
C3 Co1 C5 C1 -79.4(2) . . . . ?
C2 Co1 C5 C1 -37.0(2) . . . . ?
C8 Co1 C6 C21 174.9(5) . . . . ?
C9 Co1 C6 C21 -135.4(5) . . . . ?
C7 Co1 C6 C21 125.7(5) . . . . ?
C1 Co1 C6 C21 -73.8(5) . . . . ?
C5 Co1 C6 C21 -167.8(6) . . . . ?
C4 Co1 C6 C21 68.9(5) . . . . ?
C3 Co1 C6 C21 20.4(5) . . . . ?
C2 Co1 C6 C21 -26.3(5) . . . . ?
C8 Co1 C6 C7 49.2(2) . . . . ?
C9 Co1 C6 C7 98.9(3) . . . . ?
C1 Co1 C6 C7 160.4(2) . . . . ?
C5 Co1 C6 C7 66.4(8) . . . . ?
C4 Co1 C6 C7 -56.8(4) . . . . ?
C3 Co1 C6 C7 -105.3(2) . . . . ?
C2 Co1 C6 C7 -152.1(2) . . . . ?
C8 Co1 C6 C9 -49.7(2) . . . . ?
C7 Co1 C6 C9 -98.9(3) . . . . ?
C1 Co1 C6 C9 61.6(3) . . . . ?
C5 Co1 C6 C9 -32.4(8) . . . . ?
C4 Co1 C6 C9 -155.7(3) . . . . ?
C3 Co1 C6 C9 155.8(2) . . . . ?
C2 Co1 C6 C9 109.1(2) . . . . ?
C21 C6 C7 C8 156.9(4) . . . . ?
C9 C6 C7 C8 -0.1(3) . . . . ?
Co1 C6 C7 C8 -66.09(19) . . . . ?
C21 C6 C7 C43 -10.8(7) . . . . ?
C9 C6 C7 C43 -167.8(4) . . . . ?
Co1 C6 C7 C43 126.2(4) . . . . ?
C21 C6 C7 Co1 -137.0(4) . . . . ?
C9 C6 C7 Co1 66.04(19) . . . . ?
C9 Co1 C7 C8 50.0(2) . . . . ?
C6 Co1 C7 C8 99.7(3) . . . . ?
C1 Co1 C7 C8 -17.5(7) . . . . ?
C5 Co1 C7 C8 -66.1(3) . . . . ?
C4 Co1 C7 C8 -110.1(2) . . . . ?
C3 Co1 C7 C8 -155.1(2) . . . . ?
C2 Co1 C7 C8 162.5(3) . . . . ?
C8 Co1 C7 C6 -99.7(3) . . . . ?
C9 Co1 C7 C6 -49.7(2) . . . . ?
C1 Co1 C7 C6 -117.2(6) . . . . ?
C5 Co1 C7 C6 -165.7(2) . . . . ?
C4 Co1 C7 C6 150.2(2) . . . . ?
C3 Co1 C7 C6 105.2(2) . . . . ?
C2 Co1 C7 C6 62.8(4) . . . . ?
C8 Co1 C7 C43 130.9(4) . . . . ?
C9 Co1 C7 C43 -179.2(4) . . . . ?
C6 Co1 C7 C43 -129.5(4) . . . . ?
C1 Co1 C7 C43 113.4(7) . . . . ?
C5 Co1 C7 C43 64.8(4) . . . . ?
C4 Co1 C7 C43 20.8(4) . . . . ?
C3 Co1 C7 C43 -24.3(4) . . . . ?
C2 Co1 C7 C43 -66.7(5) . . . . ?
C6 C7 C8 C37 -171.7(4) . . . . ?
C43 C7 C8 C37 -4.4(7) . . . . ?
Co1 C7 C8 C37 121.1(4) . . . . ?
C6 C7 C8 C9 0.1(3) . . . . ?
C43 C7 C8 C9 167.4(4) . . . . ?
Co1 C7 C8 C9 -67.14(19) . . . . ?
C6 C7 C8 Co1 67.2(2) . . . . ?
C43 C7 C8 Co1 -125.4(4) . . . . ?
C9 Co1 C8 C7 -98.4(3) . . . . ?
C6 Co1 C8 C7 -48.9(2) . . . . ?
C1 Co1 C8 C7 175.2(2) . . . . ?
C5 Co1 C8 C7 134.7(2) . . . . ?
C4 Co1 C8 C7 93.9(2) . . . . ?
C3 Co1 C8 C7 64.0(5) . . . . ?
C2 Co1 C8 C7 -155.1(4) . . . . ?
C9 Co1 C8 C37 131.8(4) . . . . ?
C7 Co1 C8 C37 -129.9(4) . . . . ?
C6 Co1 C8 C37 -178.7(4) . . . . ?
C1 Co1 C8 C37 45.3(4) . . . . ?
C5 Co1 C8 C37 4.8(4) . . . . ?
C4 Co1 C8 C37 -36.0(4) . . . . ?
C3 Co1 C8 C37 -65.9(6) . . . . ?
C2 Co1 C8 C37 75.0(6) . . . . ?
C7 Co1 C8 C9 98.4(3) . . . . ?
C6 Co1 C8 C9 49.5(2) . . . . ?
C1 Co1 C8 C9 -86.5(2) . . . . ?
C5 Co1 C8 C9 -126.9(2) . . . . ?
C4 Co1 C8 C9 -167.8(2) . . . . ?
C3 Co1 C8 C9 162.3(4) . . . . ?
C2 Co1 C8 C9 -56.8(5) . . . . ?
C7 C8 C9 C6 -0.1(3) . . . . ?
C37 C8 C9 C6 171.5(4) . . . . ?
Co1 C8 C9 C6 -67.6(2) . . . . ?
C7 C8 C9 C31 -169.6(4) . . . . ?
C37 C8 C9 C31 1.9(7) . . . . ?
Co1 C8 C9 C31 122.9(4) . . . . ?
C7 C8 C9 Co1 67.5(2) . . . . ?
C37 C8 C9 Co1 -121.0(4) . . . . ?
C21 C6 C9 C8 -154.3(4) . . . . ?
C7 C6 C9 C8 0.1(3) . . . . ?
Co1 C6 C9 C8 66.49(19) . . . . ?
C21 C6 C9 C31 15.3(7) . . . . ?
C7 C6 C9 C31 169.7(4) . . . . ?
Co1 C6 C9 C31 -123.9(4) . . . . ?
C21 C6 C9 Co1 139.2(4) . . . . ?
C7 C6 C9 Co1 -66.44(19) . . . . ?
C7 Co1 C9 C8 -49.6(2) . . . . ?
C6 Co1 C9 C8 -98.8(3) . . . . ?
C1 Co1 C9 C8 117.0(2) . . . . ?
C5 Co1 C9 C8 73.5(3) . . . . ?
C4 Co1 C9 C8 35.7(6) . . . . ?
C3 Co1 C9 C8 -162.0(4) . . . . ?
C2 Co1 C9 C8 160.8(2) . . . . ?
C8 Co1 C9 C6 98.8(3) . . . . ?
C7 Co1 C9 C6 49.2(2) . . . . ?
C1 Co1 C9 C6 -144.2(2) . . . . ?
C5 Co1 C9 C6 172.3(2) . . . . ?
C4 Co1 C9 C6 134.4(5) . . . . ?
C3 Co1 C9 C6 -63.2(5) . . . . ?
C2 Co1 C9 C6 -100.4(2) . . . . ?
C8 Co1 C9 C31 -130.3(4) . . . . ?
C7 Co1 C9 C31 -179.9(4) . . . . ?
C6 Co1 C9 C31 130.9(4) . . . . ?
C1 Co1 C9 C31 -13.3(4) . . . . ?
C5 Co1 C9 C31 -56.8(4) . . . . ?
C4 Co1 C9 C31 -94.7(6) . . . . ?
C3 Co1 C9 C31 67.7(6) . . . . ?
C2 Co1 C9 C31 30.5(4) . . . . ?
C12 N1 C10 O1 -4.1(5) . . . . ?
Pd1 N1 C10 O1 175.9(2) . . . . ?
C12 N1 C10 C1 175.6(3) . . . . ?
Pd1 N1 C10 C1 -4.4(4) . . . . ?
C11 O1 C10 N1 -6.7(5) . . . . ?
C11 O1 C10 C1 173.7(4) . . . . ?
C5 C1 C10 N1 -169.7(4) . . . . ?
C2 C1 C10 N1 5.2(5) . . . . ?
Co1 C1 C10 N1 90.0(4) . . . . ?
C5 C1 C10 O1 10.0(7) . . . . ?
C2 C1 C10 O1 -175.1(3) . . . . ?
Co1 C1 C10 O1 -90.3(4) . . . . ?
C10 O1 C11 C12 13.8(4) . . . . ?
C10 N1 C12 C11 12.2(4) . . . . ?
Pd1 N1 C12 C11 -167.9(3) . . . . ?
C10 N1 C12 C13 -110.1(4) . . . . ?
Pd1 N1 C12 C13 69.8(5) . . . . ?
O1 C11 C12 N1 -15.4(4) . . . . ?
O1 C11 C12 C13 103.7(4) . . . . ?
N1 C12 C13 C15 -170.5(4) . . . . ?
C11 C12 C13 C15 75.7(5) . . . . ?
N1 C12 C13 C14 63.3(5) . . . . ?
C11 C12 C13 C14 -50.6(5) . . . . ?
C23 Co2 C16 C20 -168.3(3) . . . . ?
C22 Co2 C16 C20 146.3(2) . . . . ?
C24 Co2 C16 C20 54.2(7) . . . . ?
C21 Co2 C16 C20 95.0(3) . . . . ?
C17 Co2 C16 C20 -118.8(4) . . . . ?
C18 Co2 C16 C20 -80.8(3) . . . . ?
C19 Co2 C16 C20 -37.4(2) . . . . ?
C23 Co2 C16 C17 -49.6(4) . . . . ?
C22 Co2 C16 C17 -94.9(3) . . . . ?
C24 Co2 C16 C17 173.0(6) . . . . ?
C21 Co2 C16 C17 -146.2(3) . . . . ?
C18 Co2 C16 C17 37.9(3) . . . . ?
C19 Co2 C16 C17 81.3(3) . . . . ?
C20 Co2 C16 C17 118.8(4) . . . . ?
C23 Co2 C16 C25 68.3(5) . . . . ?
C22 Co2 C16 C25 23.0(4) . . . . ?
C24 Co2 C16 C25 -69.1(8) . . . . ?
C21 Co2 C16 C25 -28.3(4) . . . . ?
C17 Co2 C16 C25 117.9(5) . . . . ?
C18 Co2 C16 C25 155.8(4) . . . . ?
C19 Co2 C16 C25 -160.8(4) . . . . ?
C20 Co2 C16 C25 -123.3(5) . . . . ?
C20 C16 C17 C18 -1.1(4) . . . . ?
C25 C16 C17 C18 175.6(3) . . . . ?
Co2 C16 C17 C18 -61.2(3) . . . . ?
C20 C16 C17 Co2 60.1(3) . . . . ?
C25 C16 C17 Co2 -123.2(4) . . . . ?
C23 Co2 C17 C18 -87.8(3) . . . . ?
C22 Co2 C17 C18 -136.2(3) . . . . ?
C24 Co2 C17 C18 -58.2(5) . . . . ?
C21 Co2 C17 C18 -168.5(3) . . . . ?
C16 Co2 C17 C18 117.6(4) . . . . ?
C19 Co2 C17 C18 36.8(3) . . . . ?
C20 Co2 C17 C18 79.9(3) . . . . ?
C23 Co2 C17 C16 154.6(2) . . . . ?
C22 Co2 C17 C16 106.2(3) . . . . ?
C24 Co2 C17 C16 -175.7(4) . . . . ?
C21 Co2 C17 C16 73.9(4) . . . . ?
C18 Co2 C17 C16 -117.6(4) . . . . ?
C19 Co2 C17 C16 -80.8(3) . . . . ?
C20 Co2 C17 C16 -37.7(2) . . . . ?
C16 C17 C18 C19 1.1(5) . . . . ?
Co2 C17 C18 C19 -59.9(3) . . . . ?
C16 C17 C18 Co2 61.0(3) . . . . ?
C23 Co2 C18 C17 108.9(3) . . . . ?
C22 Co2 C18 C17 68.9(3) . . . . ?
C24 Co2 C18 C17 154.0(3) . . . . ?
C21 Co2 C18 C17 155.9(7) . . . . ?
C16 Co2 C18 C17 -38.8(3) . . . . ?
C19 Co2 C18 C17 -120.3(4) . . . . ?
C20 Co2 C18 C17 -82.8(3) . . . . ?
C23 Co2 C18 C19 -130.8(3) . . . . ?
C22 Co2 C18 C19 -170.8(3) . . . . ?
C24 Co2 C18 C19 -85.7(3) . . . . ?
C21 Co2 C18 C19 -83.7(8) . . . . ?
C17 Co2 C18 C19 120.3(4) . . . . ?
C16 Co2 C18 C19 81.5(3) . . . . ?
C20 Co2 C18 C19 37.6(2) . . . . ?
C17 C18 C19 C20 -0.7(5) . . . . ?
Co2 C18 C19 C20 -60.0(3) . . . . ?
C17 C18 C19 Co2 59.3(3) . . . . ?
C23 Co2 C19 C18 69.2(4) . . . . ?
C24 Co2 C19 C18 115.6(3) . . . . ?
C21 Co2 C19 C18 160.5(3) . . . . ?
C17 Co2 C19 C18 -36.6(3) . . . . ?
C16 Co2 C19 C18 -80.8(3) . . . . ?
C20 Co2 C19 C18 -118.7(4) . . . . ?
C23 Co2 C19 C20 -172.0(3) . . . . ?
C24 Co2 C19 C20 -125.6(3) . . . . ?
C21 Co2 C19 C20 -80.7(4) . . . . ?
C17 Co2 C19 C20 82.1(3) . . . . ?
C18 Co2 C19 C20 118.7(4) . . . . ?
C16 Co2 C19 C20 37.9(3) . . . . ?
C18 C19 C20 C16 0.0(4) . . . . ?
Co2 C19 C20 C16 -59.4(3) . . . . ?
C18 C19 C20 Co2 59.4(3) . . . . ?
C17 C16 C20 C19 0.7(4) . . . . ?
C25 C16 C20 C19 -175.9(4) . . . . ?
Co2 C16 C20 C19 59.9(3) . . . . ?
C17 C16 C20 Co2 -59.2(3) . . . . ?
C25 C16 C20 Co2 124.2(4) . . . . ?
C23 Co2 C20 C19 31.3(9) . . . . ?
C22 Co2 C20 C19 178.3(4) . . . . ?
C24 Co2 C20 C19 77.3(3) . . . . ?
C21 Co2 C20 C19 129.4(3) . . . . ?
C17 Co2 C20 C19 -80.7(3) . . . . ?
C18 Co2 C20 C19 -37.6(3) . . . . ?
C16 Co2 C20 C19 -118.8(4) . . . . ?
C23 Co2 C20 C16 150.1(8) . . . . ?
C22 Co2 C20 C16 -62.9(4) . . . . ?
C24 Co2 C20 C16 -164.0(2) . . . . ?
C21 Co2 C20 C16 -111.8(2) . . . . ?
C17 Co2 C20 C16 38.0(2) . . . . ?
C18 Co2 C20 C16 81.1(3) . . . . ?
C19 Co2 C20 C16 118.8(4) . . . . ?
C7 C6 C21 C22 37.1(7) . . . . ?
C9 C6 C21 C22 -177.0(4) . . . . ?
Co1 C6 C21 C22 -65.6(6) . . . . ?
C7 C6 C21 C24 -108.7(5) . . . . ?
C9 C6 C21 C24 37.2(7) . . . . ?
Co1 C6 C21 C24 148.6(4) . . . . ?
C7 C6 C21 Co2 145.6(4) . . . . ?
C9 C6 C21 Co2 -68.6(7) . . . . ?
Co1 C6 C21 Co2 42.8(7) . . . . ?
C23 Co2 C21 C6 177.6(5) . . . . ?
C22 Co2 C21 C6 -132.4(5) . . . . ?
C24 Co2 C21 C6 128.7(5) . . . . ?
C17 Co2 C21 C6 -87.3(6) . . . . ?
C18 Co2 C21 C6 126.3(8) . . . . ?
C16 Co2 C21 C6 -36.8(5) . . . . ?
C19 Co2 C21 C6 57.3(5) . . . . ?
C20 Co2 C21 C6 10.8(5) . . . . ?
C23 Co2 C21 C22 -50.0(2) . . . . ?
C24 Co2 C21 C22 -98.9(3) . . . . ?
C17 Co2 C21 C22 45.1(4) . . . . ?
C18 Co2 C21 C22 -101.3(8) . . . . ?
C16 Co2 C21 C22 95.5(2) . . . . ?
C19 Co2 C21 C22 -170.4(2) . . . . ?
C20 Co2 C21 C22 143.2(2) . . . . ?
C23 Co2 C21 C24 48.9(2) . . . . ?
C22 Co2 C21 C24 98.9(3) . . . . ?
C17 Co2 C21 C24 144.0(3) . . . . ?
C18 Co2 C21 C24 -2.4(9) . . . . ?
C16 Co2 C21 C24 -165.6(2) . . . . ?
C19 Co2 C21 C24 -71.5(3) . . . . ?
C20 Co2 C21 C24 -117.9(2) . . . . ?
C6 C21 C22 C23 -155.0(4) . . . . ?
C24 C21 C22 C23 0.0(3) . . . . ?
Co2 C21 C22 C23 66.4(2) . . . . ?
C6 C21 C22 C49 19.5(7) . . . . ?
C24 C21 C22 C49 174.5(4) . . . . ?
Co2 C21 C22 C49 -119.1(4) . . . . ?
C6 C21 C22 Co2 138.5(4) . . . . ?
C24 C21 C22 Co2 -66.4(2) . . . . ?
C24 Co2 C22 C23 -48.6(2) . . . . ?
C21 Co2 C22 C23 -98.3(3) . . . . ?
C17 Co2 C22 C23 103.1(3) . . . . ?
C18 Co2 C22 C23 62.3(4) . . . . ?
C16 Co2 C22 C23 148.5(2) . . . . ?
C20 Co2 C22 C23 -170.6(3) . . . . ?
C23 Co2 C22 C49 -130.2(4) . . . . ?
C24 Co2 C22 C49 -178.9(4) . . . . ?
C21 Co2 C22 C49 131.4(4) . . . . ?
C17 Co2 C22 C49 -27.2(4) . . . . ?
C18 Co2 C22 C49 -67.9(4) . . . . ?
C16 Co2 C22 C49 18.2(4) . . . . ?
C20 Co2 C22 C49 59.1(5) . . . . ?
C23 Co2 C22 C21 98.3(3) . . . . ?
C24 Co2 C22 C21 49.7(2) . . . . ?
C17 Co2 C22 C21 -158.6(2) . . . . ?
C18 Co2 C22 C21 160.6(2) . . . . ?
C16 Co2 C22 C21 -113.2(2) . . . . ?
C20 Co2 C22 C21 -72.3(4) . . . . ?
C49 C22 C23 C24 -174.5(4) . . . . ?
C21 C22 C23 C24 0.0(3) . . . . ?
Co2 C22 C23 C24 67.7(2) . . . . ?
C49 C22 C23 C55 -6.1(8) . . . . ?
C21 C22 C23 C55 168.4(4) . . . . ?
Co2 C22 C23 C55 -124.0(5) . . . . ?
C49 C22 C23 Co2 117.8(4) . . . . ?
C21 C22 C23 Co2 -67.7(2) . . . . ?
C22 Co2 C23 C24 -99.7(3) . . . . ?
C21 Co2 C23 C24 -49.8(2) . . . . ?
C17 Co2 C23 C24 161.6(2) . . . . ?
C18 Co2 C23 C24 119.4(3) . . . . ?
C16 Co2 C23 C24 -164.9(3) . . . . ?
C19 Co2 C23 C24 80.3(3) . . . . ?
C20 Co2 C23 C24 54.6(9) . . . . ?
C24 Co2 C23 C22 99.7(3) . . . . ?
C21 Co2 C23 C22 50.0(2) . . . . ?
C17 Co2 C23 C22 -98.6(3) . . . . ?
C18 Co2 C23 C22 -140.9(3) . . . . ?
C16 Co2 C23 C22 -65.1(4) . . . . ?
C19 Co2 C23 C22 180.0(3) . . . . ?
C20 Co2 C23 C22 154.4(8) . . . . ?
C22 Co2 C23 C55 133.3(5) . . . . ?
C24 Co2 C23 C55 -127.0(5) . . . . ?
C21 Co2 C23 C55 -176.7(5) . . . . ?
C17 Co2 C23 C55 34.7(5) . . . . ?
C18 Co2 C23 C55 -7.6(5) . . . . ?
C16 Co2 C23 C55 68.2(5) . . . . ?
C19 Co2 C23 C55 -46.7(5) . . . . ?
C20 Co2 C23 C55 -72.3(10) . . . . ?
C22 C23 C24 C61 171.4(4) . . . . ?
C55 C23 C24 C61 2.0(7) . . . . ?
Co2 C23 C24 C61 -122.0(4) . . . . ?
C22 C23 C24 C21 0.0(3) . . . . ?
C55 C23 C24 C21 -169.4(4) . . . . ?
Co2 C23 C24 C21 66.6(2) . . . . ?
C22 C23 C24 Co2 -66.6(2) . . . . ?
C55 C23 C24 Co2 124.0(4) . . . . ?
C6 C21 C24 C23 156.2(4) . . . . ?
C22 C21 C24 C23 0.0(3) . . . . ?
Co2 C21 C24 C23 -65.7(2) . . . . ?
C6 C21 C24 C61 -14.5(7) . . . . ?
C22 C21 C24 C61 -170.7(5) . . . . ?
Co2 C21 C24 C61 123.6(5) . . . . ?
C6 C21 C24 Co2 -138.1(4) . . . . ?
C22 C21 C24 Co2 65.7(2) . . . . ?
C22 Co2 C24 C23 49.6(2) . . . . ?
C21 Co2 C24 C23 99.3(3) . . . . ?
C17 Co2 C24 C23 -40.9(5) . . . . ?
C18 Co2 C24 C23 -81.3(3) . . . . ?
C16 Co2 C24 C23 149.7(6) . . . . ?
C19 Co2 C24 C23 -125.0(2) . . . . ?
C20 Co2 C24 C23 -167.4(2) . . . . ?
C23 Co2 C24 C61 127.1(4) . . . . ?
C22 Co2 C24 C61 176.7(4) . . . . ?
C21 Co2 C24 C61 -133.5(5) . . . . ?
C17 Co2 C24 C61 86.2(6) . . . . ?
C18 Co2 C24 C61 45.8(4) . . . . ?
C16 Co2 C24 C61 -83.2(7) . . . . ?
C19 Co2 C24 C61 2.1(4) . . . . ?
C20 Co2 C24 C61 -40.3(4) . . . . ?
C23 Co2 C24 C21 -99.3(3) . . . . ?
C22 Co2 C24 C21 -49.7(2) . . . . ?
C17 Co2 C24 C21 -140.2(4) . . . . ?
C18 Co2 C24 C21 179.3(2) . . . . ?
C16 Co2 C24 C21 50.4(7) . . . . ?
C19 Co2 C24 C21 135.6(2) . . . . ?
C20 Co2 C24 C21 93.2(3) . . . . ?
C27 N2 C25 O2 -6.8(4) . . . . ?
Pd1 N2 C25 O2 174.5(2) . . . . ?
C27 N2 C25 C16 169.1(4) . . . . ?
Pd1 N2 C25 C16 -9.6(6) . . . . ?
C26 O2 C25 N2 -7.6(4) . . . . ?
C26 O2 C25 C16 175.9(3) . . . . ?
C20 C16 C25 N2 -1.9(6) . . . . ?
C17 C16 C25 N2 -177.9(4) . . . . ?
Co2 C16 C25 N2 92.5(5) . . . . ?
C20 C16 C25 O2 174.1(3) . . . . ?
C17 C16 C25 O2 -2.0(5) . . . . ?
Co2 C16 C25 O2 -91.5(4) . . . . ?
C25 O2 C26 C27 17.7(4) . . . . ?
C25 N2 C27 C26 17.1(4) . . . . ?
Pd1 N2 C27 C26 -164.0(2) . . . . ?
C25 N2 C27 C28 -105.4(4) . . . . ?
Pd1 N2 C27 C28 73.4(4) . . . . ?
O2 C26 C27 N2 -20.6(4) . . . . ?
O2 C26 C27 C28 99.2(4) . . . . ?
N2 C27 C28 C29 -175.4(3) . . . . ?
C26 C27 C28 C29 69.8(4) . . . . ?
N2 C27 C28 C30 58.6(4) . . . . ?
C26 C27 C28 C30 -56.1(5) . . . . ?
C8 C9 C31 C32 -155.0(4) . . . . ?
C6 C9 C31 C32 39.7(6) . . . . ?
Co1 C9 C31 C32 -58.5(5) . . . . ?
C8 C9 C31 C36 29.4(6) . . . . ?
C6 C9 C31 C36 -135.9(4) . . . . ?
Co1 C9 C31 C36 125.9(4) . . . . ?
C36 C31 C32 C33 -0.4(6) . . . . ?
C9 C31 C32 C33 -176.0(4) . . . . ?
C31 C32 C33 C34 0.1(7) . . . . ?
C32 C33 C34 C35 0.5(7) . . . . ?
C33 C34 C35 C36 -0.9(6) . . . . ?
C34 C35 C36 C31 0.6(6) . . . . ?
C32 C31 C36 C35 0.0(6) . . . . ?
C9 C31 C36 C35 175.7(4) . . . . ?
C7 C8 C37 C42 20.3(6) . . . . ?
C9 C8 C37 C42 -147.9(4) . . . . ?
Co1 C8 C37 C42 115.8(4) . . . . ?
C7 C8 C37 C38 -159.1(4) . . . . ?
C9 C8 C37 C38 32.7(6) . . . . ?
Co1 C8 C37 C38 -63.6(5) . . . . ?
C42 C37 C38 C39 0.7(5) . . . . ?
C8 C37 C38 C39 -180.0(3) . . . . ?
C37 C38 C39 C40 -2.0(6) . . . . ?
C38 C39 C40 C41 1.7(6) . . . . ?
C39 C40 C41 C42 0.0(6) . . . . ?
C40 C41 C42 C37 -1.4(6) . . . . ?
C38 C37 C42 C41 1.0(6) . . . . ?
C8 C37 C42 C41 -178.4(4) . . . . ?
C8 C7 C43 C48 -126.2(5) . . . . ?
C6 C7 C43 C48 36.3(6) . . . . ?
Co1 C7 C43 C48 135.2(4) . . . . ?
C8 C7 C43 C44 53.6(6) . . . . ?
C6 C7 C43 C44 -143.8(4) . . . . ?
Co1 C7 C43 C44 -44.9(5) . . . . ?
C48 C43 C44 C45 -1.1(6) . . . . ?
C7 C43 C44 C45 179.0(4) . . . . ?
C43 C44 C45 C46 -1.5(7) . . . . ?
C44 C45 C46 C47 2.4(8) . . . . ?
C45 C46 C47 C48 -0.6(9) . . . . ?
C44 C43 C48 C47 2.9(7) . . . . ?
C7 C43 C48 C47 -177.2(4) . . . . ?
C46 C47 C48 C43 -2.1(8) . . . . ?
C23 C22 C49 C54 6.5(7) . . . . ?
C21 C22 C49 C54 -165.7(4) . . . . ?
Co2 C22 C49 C54 99.2(4) . . . . ?
C23 C22 C49 C50 -176.5(4) . . . . ?
C21 C22 C49 C50 11.3(7) . . . . ?
Co2 C22 C49 C50 -83.8(4) . . . . ?
C54 C49 C50 C51 -0.6(6) . . . . ?
C22 C49 C50 C51 -177.7(4) . . . . ?
C49 C50 C51 C52 -0.3(7) . . . . ?
C50 C51 C52 C53 1.0(7) . . . . ?
C51 C52 C53 C54 -0.8(8) . . . . ?
C52 C53 C54 C49 -0.1(8) . . . . ?
C50 C49 C54 C53 0.7(7) . . . . ?
C22 C49 C54 C53 177.8(4) . . . . ?
C24 C23 C55 C56 -138.3(5) . . . . ?
C22 C23 C55 C56 57.2(7) . . . . ?
Co2 C23 C55 C56 -42.2(6) . . . . ?
C24 C23 C55 C60 42.8(6) . . . . ?
C22 C23 C55 C60 -121.7(5) . . . . ?
Co2 C23 C55 C60 138.9(4) . . . . ?
C60 C55 C56 C57 -1.9(7) . . . . ?
C23 C55 C56 C57 179.2(4) . . . . ?
C55 C56 C57 C58 2.2(8) . . . . ?
C56 C57 C58 C59 -0.9(8) . . . . ?
C57 C58 C59 C60 -0.8(8) . . . . ?
C58 C59 C60 C55 1.1(7) . . . . ?
C56 C55 C60 C59 0.2(7) . . . . ?
C23 C55 C60 C59 179.2(4) . . . . ?
C23 C24 C61 C66 -139.5(4) . . . . ?
C21 C24 C61 C66 27.8(7) . . . . ?
Co2 C24 C61 C66 127.0(4) . . . . ?
C23 C24 C61 C62 36.8(6) . . . . ?
C21 C24 C61 C62 -155.8(4) . . . . ?
Co2 C24 C61 C62 -56.7(5) . . . . ?
C66 C61 C62 C63 -0.7(6) . . . . ?
C24 C61 C62 C63 -177.2(4) . . . . ?
C61 C62 C63 C64 -0.7(7) . . . . ?
C62 C63 C64 C65 1.0(7) . . . . ?
C63 C64 C65 C66 0.3(7) . . . . ?
C62 C61 C66 C65 2.0(6) . . . . ?
C24 C61 C66 C65 178.3(4) . . . . ?
C64 C65 C66 C61 -1.7(7) . . . . ?
Pd1 O3 C67 O4 -0.2(5) . . . . ?
Pd1 O3 C67 C68 179.3(3) . . . . ?
